data_4348138
loop_
_publ_author_name
'Dragancea, Diana'
'Talmaci, Natalia'
'Shova, Sergiu'
'Novitchi, Ghenadie'
'Darvasiov\'a, Denisa'
'Rapta, Peter'
'Breza, Martin'
'Galanski, Markus'
'Ko\<z\?\'i\<sek, Jozef'
'Martins, Nuno M. R.'
'Martins, Lu\'isa M D R S'
'Pombeiro, Armando J. L.'
'Arion, Vladimir B.'

_publ_section_title
;
 Vanadium(V) Complexes with Substituted
 1,5-bis(2-hydroxybenzaldehyde)carbohydrazones and Their Use As Catalyst
 Precursors in Oxidation of Cyclohexane.
;
_journal_issue 18
_journal_name_full 'Inorganic chemistry'
_journal_page_first 9187
_journal_page_last 9203
_journal_paper_doi 10.1021/acs.inorgchem.6b01011
_journal_volume 55
_journal_year 2016
_chemical_formula_moiety 'C15 H11 N4 O7 V2, C H4 O, H4 N'
_chemical_formula_sum 'C16 H19 N5 O8 V2'
_chemical_formula_weight 511.24
_space_group_crystal_system triclinic
_space_group_IT_number 2
_space_group_name_Hall '-P 1'
_space_group_name_H-M_alt 'P -1'
_atom_sites_solution_hydrogens geom
_atom_sites_solution_primary direct
_atom_sites_solution_secondary difmap
_audit_creation_date 2015-12-23
_audit_creation_method
;
Olex2 1.2
(compiled 2015.09.30 svn.r3233 for OlexSys, GUI svn.r5103)
;
_cell_angle_alpha 65.847(7)
_cell_angle_beta 84.709(6)
_cell_angle_gamma 74.717(7)
_cell_formula_units_Z 2
_cell_length_a 9.1328(7)
_cell_length_b 10.9497(8)
_cell_length_c 11.1790(7)
_cell_measurement_reflns_used 1982
_cell_measurement_temperature 173.00(14)
_cell_measurement_theta_max 26.8430
_cell_measurement_theta_min 1.9910
_cell_volume 983.82(14)
_computing_cell_refinement
;
CrysAlisPro, Agilent Technologies,
Version 1.171.36.28 (release 01-02-2013 CrysAlis171 .NET)
(compiled Feb  1 2013,16:14:44)
;
_computing_data_collection
;
CrysAlisPro, Agilent Technologies,
Version 1.171.36.28 (release 01-02-2013 CrysAlis171 .NET)
(compiled Feb  1 2013,16:14:44)
;
_computing_data_reduction
;
CrysAlisPro, Agilent Technologies,
Version 1.171.36.28 (release 01-02-2013 CrysAlis171 .NET)
(compiled Feb  1 2013,16:14:44)
;
_computing_molecular_graphics 'Olex2 (Dolomanov et al., 2009)'
_computing_publication_material 'Olex2 (Dolomanov et al., 2009)'
_computing_structure_refinement 'ShelXL (Sheldrick, 2015)'
_computing_structure_solution 'ShelXS (Sheldrick, 2008)'
_diffrn_ambient_temperature 173.00(14)
_diffrn_detector_area_resol_mean 16.1593
_diffrn_measured_fraction_theta_full 1.000
_diffrn_measured_fraction_theta_max 1.000
_diffrn_measurement_details
;
#__ type_ start__ end____ width___ exp.time_
  1 omega  -76.00  -38.00   1.0000   30.0000
omega____ theta____ kappa____ phi______ frames
    -      -13.9352 -178.0000   90.0000 38

#__ type_ start__ end____ width___ exp.time_
  2 omega  -25.00   22.00   1.0000   30.0000
omega____ theta____ kappa____ phi______ frames
    -      -13.9352  -99.0000 -180.0000 47

#__ type_ start__ end____ width___ exp.time_
  3 omega  -14.00   23.00   1.0000   30.0000
omega____ theta____ kappa____ phi______ frames
    -      -13.9352  -99.0000 -120.0000 37

#__ type_ start__ end____ width___ exp.time_
  4 omega    9.00   81.00   1.0000   30.0000
omega____ theta____ kappa____ phi______ frames
    -       16.3570   57.0000  120.0000 72

#__ type_ start__ end____ width___ exp.time_
  5 omega   35.00   77.00   1.0000   30.0000
omega____ theta____ kappa____ phi______ frames
    -       16.3570  178.0000    0.0000 42

#__ type_ start__ end____ width___ exp.time_
  6 omega    0.00   79.00   1.0000   30.0000
omega____ theta____ kappa____ phi______ frames
    -       16.3570   38.0000   60.0000 79

#__ type_ start__ end____ width___ exp.time_
  7 omega   -3.00   39.00   1.0000   30.0000
omega____ theta____ kappa____ phi______ frames
    -       16.3570  -19.0000 -120.0000 42
;
_diffrn_measurement_device_type 'Xcalibur, Eos'
_diffrn_measurement_method '\w scans'
_diffrn_orient_matrix_UB_11 0.0599336000
_diffrn_orient_matrix_UB_12 0.0242131000
_diffrn_orient_matrix_UB_13 0.0113921000
_diffrn_orient_matrix_UB_21 0.0440783000
_diffrn_orient_matrix_UB_22 -0.0690581000
_diffrn_orient_matrix_UB_23 0.0299230000
_diffrn_orient_matrix_UB_31 0.0308116000
_diffrn_orient_matrix_UB_32 0.0040787000
_diffrn_orient_matrix_UB_33 -0.0617391000
_diffrn_radiation_monochromator graphite
_diffrn_radiation_type MoK\a
_diffrn_radiation_wavelength 0.71073
_diffrn_reflns_av_R_equivalents 0.0504
_diffrn_reflns_av_unetI/netI 0.0949
_diffrn_reflns_limit_h_max 7
_diffrn_reflns_limit_h_min -10
_diffrn_reflns_limit_k_max 13
_diffrn_reflns_limit_k_min -12
_diffrn_reflns_limit_l_max 13
_diffrn_reflns_limit_l_min -12
_diffrn_reflns_number 7173
_diffrn_reflns_theta_full 25.03
_diffrn_reflns_theta_max 25.03
_diffrn_reflns_theta_min 2.00
_diffrn_source 'Enhance (Mo) X-ray Source'
_exptl_absorpt_coefficient_mu 1.007
_exptl_absorpt_correction_T_max 1.00000
_exptl_absorpt_correction_T_min 0.90287
_exptl_absorpt_correction_type multi-scan
_exptl_absorpt_process_details
;
CrysAlisPro, Agilent Technologies,
Version 1.171.36.28 (release 01-02-2013 CrysAlis171 .NET)
(compiled Feb  1 2013,16:14:44)
Empirical absorption correction using spherical harmonics,
 implemented in SCALE3 ABSPACK scaling algorithm.
;
_exptl_crystal_colour 'clear light yellow'
_exptl_crystal_colour_lustre clear
_exptl_crystal_colour_modifier light
_exptl_crystal_colour_primary yellow
_exptl_crystal_density_diffrn 1.726
_exptl_crystal_density_method 'not measured'
_exptl_crystal_description prism
_exptl_crystal_F_000 520
_exptl_crystal_size_max 0.1
_exptl_crystal_size_mid 0.05
_exptl_crystal_size_min 0.02
_refine_diff_density_max 0.400
_refine_diff_density_min -0.428
_refine_diff_density_rms 0.092
_refine_ls_extinction_method none
_refine_ls_goodness_of_fit_ref 1.022
_refine_ls_hydrogen_treatment mixed
_refine_ls_matrix_type full
_refine_ls_number_parameters 287
_refine_ls_number_reflns 3467
_refine_ls_number_restraints 6
_refine_ls_restrained_S_all 1.021
_refine_ls_R_factor_all 0.0803
_refine_ls_R_factor_gt 0.0519
_refine_ls_shift/su_max 0.000
_refine_ls_shift/su_mean 0.000
_refine_ls_structure_factor_coef Fsqd
_refine_ls_weighting_details 'calc w=1/[\s^2^(Fo^2^)+(0.0237P)^2^+0.0000P] where P=(Fo^2^+2Fc^2^)/3'
_refine_ls_weighting_scheme calc
_refine_ls_wR_factor_gt 0.0839
_refine_ls_wR_factor_ref 0.0963
_reflns_number_gt 2507
_reflns_number_total 3467
_reflns_threshold_expression >2sigma(I)
_cod_data_source_file ic6b01011_si_002.cif
_cod_data_source_block shi_2249_dili
_cod_original_cell_volume 983.82(13)
_cod_database_code 4348138
_chemical_oxdiff_formula 'C20H42 N6 O6 V1'
_chemical_oxdiff_usercomment TN3_38
_reflns_odcompleteness_completeness 99.95
_reflns_odcompleteness_iscentric 1
_reflns_odcompleteness_theta 26.32
_olex2_refinement_description
;
1. Fixed Uiso
 At 1.2 times of:
  All C(H) groups, All N(H) groups
 At 1.5 times of:
  All C(H,H,H) groups, All N(H,H) groups, All O(H) groups
2. Restrained distances
 N5-H5B \\sim N5-H5C \\sim N5-H5D \\sim N5-H5A
 with sigma of 0.01
3.a Riding coordinates:
 N5(H5A,H5B,H5C,H5D)
3.b Aromatic/amide H refined with riding coordinates:
 N2(H2), C2(H2A), C3(H3), C4(H4), C7(H7), C9(H9), C11(H11), C12(H12), C13(H13),
  C14(H14)
3.c Idealised Me refined as rotating group:
 C16(H16A,H16B,H16C)
3.d Idealised tetrahedral OH refined as rotating group:
 O8(H8)
;
_olex2_submission_special_instructions 'No special instructions were received'

loop_
_space_group_symop_id
_space_group_symop_operation_xyz
1 'x, y, z'
2 '-x, -y, -z'

loop_
_atom_site_label
_atom_site_type_symbol
_atom_site_fract_x
_atom_site_fract_y
_atom_site_fract_z
_atom_site_U_iso_or_equiv
_atom_site_adp_type
_atom_site_occupancy
_atom_site_calc_flag
_atom_site_refinement_flags_posn
V1 V 0.86158(8) 0.76804(7) 0.53136(6) 0.01575(19) Uani 1 d .
V2 V 0.77131(8) 0.29501(7) 0.72310(6) 0.0182(2) Uani 1 d .
O1 O 0.8071(3) 0.9651(3) 0.4650(3) 0.0288(8) Uani 1 d .
O2 O 0.8938(3) 0.7343(3) 0.6840(2) 0.0223(7) Uani 1 d .
O3 O 1.0255(3) 0.7419(3) 0.4633(2) 0.0220(7) Uani 1 d .
O4 O 0.9514(3) 0.1757(3) 0.8131(2) 0.0195(7) Uani 1 d .
O5 O 0.6638(3) 0.4519(3) 0.5627(2) 0.0187(6) Uani 1 d .
O6 O 0.6709(3) 0.3333(3) 0.8355(2) 0.0259(7) Uani 1 d .
O7 O 0.7044(3) 0.1815(3) 0.6982(2) 0.0227(7) Uani 1 d .
N1 N 0.6540(4) 0.8038(3) 0.4291(3) 0.0158(8) Uani 1 d .
N2 N 0.6130(4) 0.6847(3) 0.4434(3) 0.0169(8) Uani 1 d .
H2 H 0.5384 0.6869 0.4002 0.020 Uiso 1 calc R
N3 N 0.8225(4) 0.5790(3) 0.5743(3) 0.0149(8) Uani 1 d .
N4 N 0.9005(4) 0.4504(3) 0.6647(3) 0.0139(7) Uani 1 d .
C1 C 0.6960(5) 1.0721(4) 0.3956(4) 0.0188(10) Uani 1 d .
C2 C 0.6963(5) 1.2037(4) 0.3818(4) 0.0212(10) Uani 1 d .
H2A H 0.7713 1.2160 0.4235 0.025 Uiso 1 calc R
C3 C 0.5854(5) 1.3168(4) 0.3060(4) 0.0239(10) Uani 1 d .
H3 H 0.5881 1.4048 0.2960 0.029 Uiso 1 calc R
C4 C 0.4699(5) 1.3012(4) 0.2445(4) 0.0252(11) Uani 1 d .
H4 H 0.3962 1.3778 0.1934 0.030 Uiso 1 calc R
C5 C 0.4670(5) 1.1706(4) 0.2609(4) 0.0226(10) Uani 1 d .
H5 H 0.386(4) 1.156(4) 0.222(3) 0.027 Uiso 1 d R
C6 C 0.5773(4) 1.0534(4) 0.3369(3) 0.0175(9) Uani 1 d .
C7 C 0.5629(4) 0.9195(4) 0.3567(3) 0.0185(10) Uani 1 d .
H7 H 0.4824 0.9151 0.3146 0.022 Uiso 1 calc R
C8 C 0.6986(4) 0.5664(4) 0.5296(3) 0.0144(9) Uani 1 d .
C9 C 1.0328(4) 0.4400(4) 0.7053(3) 0.0165(9) Uani 1 d .
H9 H 1.0712 0.5180 0.6723 0.020 Uiso 1 calc R
C10 C 1.1233(4) 0.3142(4) 0.7986(3) 0.0150(9) Uani 1 d .
C11 C 1.2619(4) 0.3176(4) 0.8412(4) 0.0198(10) Uani 1 d .
H11 H 1.2923 0.3998 0.8058 0.024 Uiso 1 calc R
C12 C 1.3539(5) 0.2027(4) 0.9337(4) 0.0255(11) Uani 1 d .
H12 H 1.4453 0.2068 0.9604 0.031 Uiso 1 calc R
C13 C 1.3071(5) 0.0802(4) 0.9863(4) 0.0250(11) Uani 1 d .
H13 H 1.3667 0.0024 1.0506 0.030 Uiso 1 calc R
C14 C 1.1731(5) 0.0726(4) 0.9441(4) 0.0228(10) Uani 1 d .
H14 H 1.1450 -0.0108 0.9783 0.027 Uiso 1 calc R
C15 C 1.0800(4) 0.1893(4) 0.8508(3) 0.0165(9) Uani 1 d .
O8 O 0.8427(4) 0.2579(3) 1.0651(3) 0.0418(9) Uani 1 d .
H8 H 0.7834 0.2635 1.0111 0.063 Uiso 1 calc GR
C16 C 0.8502(6) 0.3923(5) 1.0458(4) 0.0467(14) Uani 1 d .
H16A H 0.8893 0.4361 0.9604 0.070 Uiso 1 calc GR
H16B H 0.9159 0.3860 1.1114 0.070 Uiso 1 calc GR
H16C H 0.7504 0.4459 1.0524 0.070 Uiso 1 calc GR
N5 N 0.9616(4) 0.9466(3) 0.7323(3) 0.0266(9) Uani 1 d D
H5A H 0.9316 0.8924 0.7088 0.040 Uiso 1 d DR
H5B H 1.0207 0.8995 0.7989 0.040 Uiso 1 d DR
H5C H 0.8844 1.0097 0.7360 0.050(16) Uiso 1 d DR
H5D H 1.0190 0.9874 0.6731 0.07(2) Uiso 1 d DR

loop_
_atom_site_aniso_label
_atom_site_aniso_U_11
_atom_site_aniso_U_22
_atom_site_aniso_U_33
_atom_site_aniso_U_23
_atom_site_aniso_U_13
_atom_site_aniso_U_12
V1 0.0155(4) 0.0131(4) 0.0185(4) -0.0048(3) -0.0041(3) -0.0045(3)
V2 0.0183(4) 0.0170(4) 0.0209(4) -0.0058(3) -0.0022(3) -0.0090(3)
O1 0.0237(19) 0.0169(17) 0.0456(19) -0.0090(14) -0.0163(15) -0.0049(15)
O2 0.0319(19) 0.0197(16) 0.0196(15) -0.0091(13) -0.0035(13) -0.0100(14)
O3 0.0212(18) 0.0236(17) 0.0271(16) -0.0126(13) 0.0045(13) -0.0124(14)
O4 0.0200(18) 0.0144(16) 0.0216(15) -0.0017(12) -0.0026(12) -0.0080(13)
O5 0.0158(17) 0.0163(16) 0.0247(15) -0.0064(13) -0.0056(12) -0.0062(13)
O6 0.0256(19) 0.0283(18) 0.0288(16) -0.0137(14) 0.0005(13) -0.0110(15)
O7 0.0224(18) 0.0210(17) 0.0284(16) -0.0093(13) -0.0038(13) -0.0108(14)
N1 0.019(2) 0.0129(19) 0.0177(18) -0.0057(15) -0.0026(14) -0.0062(16)
N2 0.022(2) 0.018(2) 0.0108(17) -0.0022(15) -0.0076(14) -0.0082(17)
N3 0.013(2) 0.0129(19) 0.0168(18) -0.0037(14) -0.0048(14) -0.0029(16)
N4 0.017(2) 0.0114(18) 0.0141(17) -0.0043(14) -0.0026(14) -0.0042(16)
C1 0.017(3) 0.014(2) 0.021(2) -0.0049(18) -0.0018(18) -0.001(2)
C2 0.022(3) 0.015(2) 0.027(2) -0.0071(19) -0.0029(19) -0.007(2)
C3 0.029(3) 0.015(2) 0.025(2) -0.0060(19) 0.004(2) -0.006(2)
C4 0.020(3) 0.018(3) 0.026(2) -0.0011(19) -0.0020(19) 0.003(2)
C5 0.020(3) 0.021(3) 0.023(2) -0.006(2) -0.0066(19) -0.001(2)
C6 0.015(2) 0.020(2) 0.017(2) -0.0066(18) -0.0001(17) -0.003(2)
C7 0.018(3) 0.020(2) 0.015(2) -0.0049(19) -0.0055(18) -0.002(2)
C8 0.019(3) 0.013(2) 0.014(2) -0.0068(18) 0.0006(17) -0.006(2)
C9 0.016(2) 0.014(2) 0.023(2) -0.0104(19) 0.0002(18) -0.0043(19)
C10 0.013(2) 0.016(2) 0.016(2) -0.0071(18) -0.0011(17) -0.0041(19)
C11 0.017(3) 0.017(2) 0.028(2) -0.0093(19) 0.0042(19) -0.008(2)
C12 0.013(3) 0.027(3) 0.033(3) -0.008(2) -0.0071(19) -0.003(2)
C13 0.021(3) 0.021(3) 0.023(2) -0.0021(19) -0.0040(19) 0.002(2)
C14 0.023(3) 0.019(2) 0.023(2) -0.0036(19) 0.0016(19) -0.008(2)
C15 0.011(2) 0.023(3) 0.016(2) -0.0095(19) 0.0025(17) -0.005(2)
O8 0.052(3) 0.040(2) 0.035(2) -0.0192(16) -0.0111(16) -0.0044(19)
C16 0.061(4) 0.046(4) 0.038(3) -0.021(3) -0.001(3) -0.014(3)
N5 0.029(2) 0.023(2) 0.034(2) -0.0153(18) 0.0000(19) -0.009(2)

loop_
_atom_type_symbol
_atom_type_description
_atom_type_scat_dispersion_real
_atom_type_scat_dispersion_imag
_atom_type_scat_source
C C 0.0033 0.0016 'International Tables Vol C Tables 4.2.6.8 and 6.1.1.4'
H H 0.0000 0.0000 'International Tables Vol C Tables 4.2.6.8 and 6.1.1.4'
N N 0.0061 0.0033 'International Tables Vol C Tables 4.2.6.8 and 6.1.1.4'
O O 0.0106 0.0060 'International Tables Vol C Tables 4.2.6.8 and 6.1.1.4'
V V 0.3005 0.5294 'International Tables Vol C Tables 4.2.6.8 and 6.1.1.4'

loop_
_geom_angle_atom_site_label_1
_geom_angle_atom_site_label_2
_geom_angle_atom_site_label_3
_geom_angle
O1 V1 N1 82.21(11)
O1 V1 N3 154.34(12)
O2 V1 O1 98.76(12)
O2 V1 N1 131.11(13)
O2 V1 N3 93.57(12)
O3 V1 O1 100.42(14)
O3 V1 O2 107.36(13)
O3 V1 N1 120.63(12)
O3 V1 N3 97.21(13)
N3 V1 N1 72.77(12)
O4 V2 O5 150.27(12)
O4 V2 N4 83.62(12)
O5 V2 N4 74.24(11)
O6 V2 O4 103.10(12)
O6 V2 O5 99.62(12)
O6 V2 O7 107.76(14)
O6 V2 N4 98.43(13)
O7 V2 O4 98.44(12)
O7 V2 O5 92.56(11)
O7 V2 N4 152.40(12)
C1 O1 V1 139.7(3)
C15 O4 V2 136.4(2)
C8 O5 V2 116.1(2)
N2 N1 V1 115.0(2)
C7 N1 V1 129.5(3)
C7 N1 N2 115.5(3)
N1 N2 H2 122.5
C8 N2 N1 115.0(3)
C8 N2 H2 122.5
N4 N3 V1 127.9(2)
C8 N3 V1 121.8(3)
C8 N3 N4 109.7(3)
N3 N4 V2 113.0(2)
C9 N4 V2 129.0(3)
C9 N4 N3 117.9(3)
O1 C1 C2 119.3(3)
O1 C1 C6 121.2(4)
C2 C1 C6 119.5(4)
C1 C2 H2A 119.9
C3 C2 C1 120.3(4)
C3 C2 H2A 119.9
C2 C3 H3 119.4
C2 C3 C4 121.1(4)
C4 C3 H3 119.4
C3 C4 H4 120.6
C5 C4 C3 118.7(4)
C5 C4 H4 120.6
C4 C5 H5 121(2)
C4 C5 C6 121.8(4)
C6 C5 H5 118(2)
C1 C6 C7 122.4(4)
C5 C6 C1 118.5(4)
C5 C6 C7 119.1(4)
N1 C7 C6 124.7(3)
N1 C7 H7 117.6
C6 C7 H7 117.6
O5 C8 N2 121.4(3)
O5 C8 N3 123.7(3)
N3 C8 N2 114.9(3)
N4 C9 H9 118.4
N4 C9 C10 123.2(4)
C10 C9 H9 118.4
C11 C10 C9 118.0(4)
C15 C10 C9 123.4(3)
C15 C10 C11 118.5(4)
C10 C11 H11 119.0
C12 C11 C10 122.0(4)
C12 C11 H11 119.0
C11 C12 H12 120.7
C11 C12 C13 118.5(4)
C13 C12 H12 120.7
C12 C13 H13 119.5
C14 C13 C12 120.9(4)
C14 C13 H13 119.5
C13 C14 H14 119.8
C13 C14 C15 120.3(4)
C15 C14 H14 119.8
O4 C15 C10 122.5(3)
O4 C15 C14 117.8(4)
C14 C15 C10 119.7(4)
C16 O8 H8 109.5
O8 C16 H16A 109.5
O8 C16 H16B 109.5
O8 C16 H16C 109.5
H16A C16 H16B 109.5
H16A C16 H16C 109.5
H16B C16 H16C 109.5
H5A N5 H5B 109.5
H5A N5 H5C 108.8
H5A N5 H5D 108.7
H5B N5 H5C 119.2
H5B N5 H5D 103.5
H5C N5 H5D 106.7

loop_
_geom_bond_atom_site_label_1
_geom_bond_atom_site_label_2
_geom_bond_distance
V1 O1 1.909(3)
V1 O2 1.629(2)
V1 O3 1.626(3)
V1 N1 2.167(3)
V1 N3 2.046(3)
V2 O4 1.877(3)
V2 O5 2.011(2)
V2 O6 1.616(3)
V2 O7 1.646(2)
V2 N4 2.172(3)
O1 C1 1.334(4)
O4 C15 1.346(4)
O5 C8 1.272(4)
N1 N2 1.393(4)
N1 C7 1.297(4)
N2 H2 0.8600
N2 C8 1.343(4)
N3 N4 1.397(4)
N3 C8 1.339(5)
N4 C9 1.290(5)
C1 C2 1.386(5)
C1 C6 1.416(5)
C2 H2A 0.9300
C2 C3 1.384(5)
C3 H3 0.9300
C3 C4 1.393(5)
C4 H4 0.9300
C4 C5 1.372(5)
C5 H5 0.97(4)
C5 C6 1.402(5)
C6 C7 1.431(5)
C7 H7 0.9300
C9 H9 0.9300
C9 C10 1.433(5)
C10 C11 1.406(5)
C10 C15 1.400(5)
C11 H11 0.9300
C11 C12 1.377(5)
C12 H12 0.9300
C12 C13 1.392(5)
C13 H13 0.9300
C13 C14 1.386(5)
C14 H14 0.9300
C14 C15 1.394(5)
O8 H8 0.8200
O8 C16 1.417(5)
C16 H16A 0.9600
C16 H16B 0.9600
C16 H16C 0.9600
N5 H5A 0.8505
N5 H5B 0.8509
N5 H5C 0.8587
N5 H5D 0.8545

loop_
_geom_hbond_atom_site_label_D
_geom_hbond_atom_site_label_H
_geom_hbond_atom_site_label_A
_geom_hbond_distance_DH
_geom_hbond_distance_HA
_geom_hbond_distance_DA
_geom_hbond_angle_DHA
_geom_hbond_site_symmetry_A
N2 H2 O5 0.86 2.59 3.278(4) 137.5 2_666
N2 H2 O7 0.86 2.38 3.124(4) 144.9 2_666
O8 H8 O6 0.82 2.06 2.838(4) 159.4 .
N5 H5A O2 0.85 1.98 2.816(4) 167.4 .
N5 H5B O8 0.85 1.98 2.798(4) 161.4 2_767
N5 H5C O4 0.86 2.53 2.973(4) 113.2 1_565
N5 H5C O7 0.86 2.07 2.909(4) 166.6 1_565
N5 H5D O1 0.85 2.12 2.955(5) 165.0 2_776
N5 H5D O3 0.85 2.66 3.239(4) 126.5 2_776

loop_
_geom_torsion_atom_site_label_1
_geom_torsion_atom_site_label_2
_geom_torsion_atom_site_label_3
_geom_torsion_atom_site_label_4
_geom_torsion
V1 O1 C1 C2 172.9(3)
V1 O1 C1 C6 -6.5(6)
V1 N1 N2 C8 6.9(4)
V1 N1 C7 C6 -4.9(6)
V1 N3 N4 V2 159.84(17)
V1 N3 N4 C9 -17.8(4)
V1 N3 C8 O5 -174.0(3)
V1 N3 C8 N2 7.4(4)
V2 O4 C15 C10 -16.1(5)
V2 O4 C15 C14 164.9(3)
V2 O5 C8 N2 -165.3(3)
V2 O5 C8 N3 16.1(5)
V2 N4 C9 C10 2.2(5)
O1 V1 N1 N2 -176.6(2)
O1 V1 N1 C7 3.4(3)
O1 V1 N3 N4 -159.1(3)
O1 V1 N3 C8 10.6(5)
O1 C1 C2 C3 177.5(4)
O1 C1 C6 C5 -177.5(4)
O1 C1 C6 C7 4.9(6)
O2 V1 O1 C1 -128.2(4)
O2 V1 N1 N2 -81.8(3)
O2 V1 N1 C7 98.3(3)
O2 V1 N3 N4 -40.3(3)
O2 V1 N3 C8 129.5(3)
O3 V1 O1 C1 122.2(4)
O3 V1 N1 N2 85.9(3)
O3 V1 N1 C7 -94.1(3)
O3 V1 N3 N4 67.7(3)
O3 V1 N3 C8 -122.5(3)
O4 V2 O5 C8 -59.0(3)
O4 V2 N4 N3 174.3(2)
O4 V2 N4 C9 -8.4(3)
O5 V2 O4 C15 57.4(4)
O5 V2 N4 N3 14.3(2)
O5 V2 N4 C9 -168.3(3)
O6 V2 O4 C15 -81.5(3)
O6 V2 O5 C8 80.5(3)
O6 V2 N4 N3 -83.4(2)
O6 V2 N4 C9 94.0(3)
O7 V2 O4 C15 167.9(3)
O7 V2 O5 C8 -171.0(3)
O7 V2 N4 N3 78.2(3)
O7 V2 N4 C9 -104.4(4)
N1 V1 O1 C1 2.4(4)
N1 V1 N3 N4 -172.4(3)
N1 V1 N3 C8 -2.6(3)
N1 N2 C8 O5 172.3(3)
N1 N2 C8 N3 -9.0(5)
N2 N1 C7 C6 175.2(3)
N3 V1 O1 C1 -10.4(6)
N3 V1 N1 N2 -2.4(2)
N3 V1 N1 C7 177.7(4)
N3 N4 C9 C10 179.4(3)
N4 V2 O4 C15 15.7(3)
N4 V2 O5 C8 -15.7(3)
N4 N3 C8 O5 -2.5(5)
N4 N3 C8 N2 178.8(3)
N4 C9 C10 C11 -176.4(3)
N4 C9 C10 C15 2.7(6)
C1 C2 C3 C4 1.3(6)
C1 C6 C7 N1 0.4(6)
C2 C1 C6 C5 3.1(6)
C2 C1 C6 C7 -174.5(4)
C2 C3 C4 C5 0.4(6)
C3 C4 C5 C6 -0.4(6)
C4 C5 C6 C1 -1.4(6)
C4 C5 C6 C7 176.3(4)
C5 C6 C7 N1 -177.1(4)
C6 C1 C2 C3 -3.1(6)
C7 N1 N2 C8 -173.1(3)
C8 N3 N4 V2 -10.9(3)
C8 N3 N4 C9 171.4(3)
C9 C10 C11 C12 178.0(3)
C9 C10 C15 O4 2.8(6)
C9 C10 C15 C14 -178.2(3)
C10 C11 C12 C13 -0.2(6)
C11 C10 C15 O4 -178.1(3)
C11 C10 C15 C14 0.9(5)
C11 C12 C13 C14 1.8(6)
C12 C13 C14 C15 -2.0(6)
C13 C14 C15 O4 179.7(3)
C13 C14 C15 C10 0.7(6)
C15 C10 C11 C12 -1.2(6)
